data_7700134
loop_
_publ_author_name
'Goto, Yutaro'
'Watanabe, Yutaka'
'Noboriguchi, Aoki'
'Yoshida, Jun'
'Mori, Shigeki'
'Sato, Hisako'

_publ_section_title
;
 Chiral tectonics toward square planar tetranuclear Pd(ii) complexes:
 propagation of axial chirality through a long molecular axis.
;
_journal_issue 27
_journal_name_full 'Dalton transactions (Cambridge, England : 2003)'
_journal_page_first 10138
_journal_page_last 10144
_journal_paper_doi 10.1039/c9dt01913h
_journal_volume 48
_journal_year 2019
_chemical_formula_moiety 'C38 H34 O8 Pd2, C2 H2 Cl4'
_chemical_formula_sum 'C40 H36 Cl4 O8 Pd2'
_chemical_formula_weight 999.29
_space_group_crystal_system monoclinic
_space_group_IT_number 14
_space_group_name_Hall '-P 2ybc'
_space_group_name_H-M_alt 'P 1 21/c 1'
_symmetry_space_group_name_Hall '-P 2ybc'
_symmetry_space_group_name_H-M 'P 1 21/c 1'
_atom_sites_solution_hydrogens geom
_atom_sites_solution_primary direct
_atom_sites_solution_secondary difmap
_audit_creation_method SHELXL-2018/3
_audit_update_record
;
2019-04-15 deposited with the CCDC.    2019-05-30 downloaded from the CCDC.
;
_cell_angle_alpha 90
_cell_angle_beta 94.113(2)
_cell_angle_gamma 90
_cell_formula_units_Z 4
_cell_length_a 21.4114(6)
_cell_length_b 16.1953(4)
_cell_length_c 11.4025(2)
_cell_measurement_reflns_used 30637
_cell_measurement_temperature 100(2)
_cell_measurement_theta_max 31.29
_cell_measurement_theta_min 1.90
_cell_volume 3943.79(16)
_computing_structure_refinement 'SHELXL-2018/3 (Sheldrick, 2018)'
_computing_structure_solution 'SHELXT 2018/2 (Sheldrick, 2018)'
_diffrn_ambient_temperature 100(2)
_diffrn_detector_area_resol_mean 7.111
_diffrn_measured_fraction_theta_full 1.000
_diffrn_measured_fraction_theta_max 1.000
_diffrn_measurement_device_type 'Rigaku Varimax with Saturn'
_diffrn_measurement_method '\w scans'
_diffrn_radiation_type MoK\a
_diffrn_radiation_wavelength 0.71073
_diffrn_reflns_av_R_equivalents 0.0687
_diffrn_reflns_av_unetI/netI 0.0432
_diffrn_reflns_Laue_measured_fraction_full 1.000
_diffrn_reflns_Laue_measured_fraction_max 1.000
_diffrn_reflns_limit_h_max 28
_diffrn_reflns_limit_h_min -28
_diffrn_reflns_limit_k_max 21
_diffrn_reflns_limit_k_min -21
_diffrn_reflns_limit_l_max 15
_diffrn_reflns_limit_l_min -15
_diffrn_reflns_number 66721
_diffrn_reflns_point_group_measured_fraction_full 1.000
_diffrn_reflns_point_group_measured_fraction_max 1.000
_diffrn_reflns_theta_full 25.242
_diffrn_reflns_theta_max 27.999
_diffrn_reflns_theta_min 1.578
_diffrn_source 'rotating anode X-ray generator'
_exptl_absorpt_coefficient_mu 1.235
_exptl_absorpt_correction_T_max 0.988
_exptl_absorpt_correction_T_min 0.785
_exptl_absorpt_correction_type multi-scan
_exptl_absorpt_process_details
;
CrysAlisPro 1.171.39.46 (Rigaku Oxford Diffraction, 2018)
Empirical absorption correction using spherical harmonics,
 implemented in SCALE3 ABSPACK scaling algorithm.
;
_exptl_crystal_colour yellow
_exptl_crystal_density_diffrn 1.683
_exptl_crystal_density_method 'not measured'
_exptl_crystal_description plate
_exptl_crystal_F_000 2000
_exptl_crystal_size_max 0.180
_exptl_crystal_size_mid 0.080
_exptl_crystal_size_min 0.010
_refine_diff_density_max 0.965
_refine_diff_density_min -0.964
_refine_diff_density_rms 0.113
_refine_ls_extinction_method none
_refine_ls_goodness_of_fit_ref 1.023
_refine_ls_hydrogen_treatment constr
_refine_ls_matrix_type full
_refine_ls_number_parameters 493
_refine_ls_number_reflns 9505
_refine_ls_number_restraints 0
_refine_ls_restrained_S_all 1.023
_refine_ls_R_factor_all 0.0638
_refine_ls_R_factor_gt 0.0420
_refine_ls_shift/su_max 0.001
_refine_ls_shift/su_mean 0.000
_refine_ls_structure_factor_coef Fsqd
_refine_ls_weighting_details 'w=1/[\s^2^(Fo^2^)+(0.0281P)^2^+11.9568P] where P=(Fo^2^+2Fc^2^)/3'
_refine_ls_weighting_scheme calc
_refine_ls_wR_factor_gt 0.0830
_refine_ls_wR_factor_ref 0.0900
_reflns_Friedel_coverage 0.000
_reflns_number_gt 7326
_reflns_number_total 9505
_reflns_threshold_expression 'I > 2\s(I)'
_cod_data_source_file c9dt01913h2.cif
_cod_data_source_block shelxl_CCDC1
_cod_depositor_comments 'Adding full bibliography for 7700133--7700134.cif.'
_cod_database_code 7700134
_shelx_shelxl_version_number 2018/3
_shelx_space_group_comment
;
The symmetry employed for this shelxl refinement is uniquely defined
by the following loop, which should always be used as a source of
symmetry information in preference to the above space-group names.
They are only intended as comments.
;
_shelx_estimated_absorpt_t_min 0.808
_shelx_estimated_absorpt_t_max 0.988

loop_
_space_group_symop_operation_xyz
'x, y, z'
'-x, y+1/2, -z+1/2'
'-x, -y, -z'
'x, -y-1/2, z-1/2'

loop_
_atom_site_label
_atom_site_type_symbol
_atom_site_fract_x
_atom_site_fract_y
_atom_site_fract_z
_atom_site_U_iso_or_equiv
_atom_site_adp_type
_atom_site_occupancy
_atom_site_site_symmetry_order
_atom_site_calc_flag
_atom_site_refinement_flags_posn
_atom_site_refinement_flags_adp
Pd1 Pd 0.37407(2) 0.14145(2) 1.00175(2) 0.01229(7) Uani 1 1 d . .
Pd2 Pd 0.62736(2) 0.13488(2) 0.51535(2) 0.01416(7) Uani 1 1 d . .
Cl1 Cl 0.90227(6) 0.49837(7) 0.54250(11) 0.0433(3) Uani 1 1 d . .
Cl2 Cl 0.94459(6) 0.37678(8) 0.37857(11) 0.0469(3) Uani 1 1 d . .
Cl3 Cl 1.00890(6) 0.37126(8) 0.65533(11) 0.0438(3) Uani 1 1 d . .
Cl4 Cl 0.88186(6) 0.34302(10) 0.72357(12) 0.0562(4) Uani 1 1 d . .
O1 O 0.28486(12) 0.17742(15) 0.9875(2) 0.0167(5) Uani 1 1 d . .
O2 O 0.37809(12) 0.13116(16) 1.1753(2) 0.0192(5) Uani 1 1 d . .
O3 O 0.37050(11) 0.15092(15) 0.82977(19) 0.0146(5) Uani 1 1 d . .
O4 O 0.46338(11) 0.11030(15) 1.0147(2) 0.0145(5) Uani 1 1 d . .
O5 O 0.59593(12) 0.21789(14) 0.6220(2) 0.0162(5) Uani 1 1 d . .
O6 O 0.57900(11) 0.04369(14) 0.5793(2) 0.0146(5) Uani 1 1 d . .
O7 O 0.67194(12) 0.22974(15) 0.4510(2) 0.0190(6) Uani 1 1 d . .
O8 O 0.66069(13) 0.05268(16) 0.4049(2) 0.0234(6) Uani 1 1 d . .
C1 C 0.25668(17) 0.2009(2) 1.0778(3) 0.0151(7) Uani 1 1 d . .
C2 C 0.27874(18) 0.1926(2) 1.1951(3) 0.0183(8) Uani 1 1 d . .
H2 H 0.253018 0.214307 1.252197 0.022 Uiso 1 1 calc R U
C3 C 0.33460(18) 0.1559(2) 1.2369(3) 0.0177(8) Uani 1 1 d . .
C4 C 0.34647(19) 0.1423(3) 1.3667(3) 0.0236(8) Uani 1 1 d . .
H4A H 0.386426 0.167752 1.393942 0.028 Uiso 1 1 calc R U
H4B H 0.348156 0.082891 1.383040 0.028 Uiso 1 1 calc R U
H4C H 0.312585 0.167323 1.407889 0.028 Uiso 1 1 calc R U
C5 C 0.19355(17) 0.2374(2) 1.0510(3) 0.0169(7) Uani 1 1 d . .
C6 C 0.17064(18) 0.2976(2) 1.1211(3) 0.0196(8) Uani 1 1 d . .
H6 H 0.196025 0.317355 1.186893 0.024 Uiso 1 1 calc R U
C7 C 0.10982(19) 0.3309(2) 1.0970(3) 0.0226(8) Uani 1 1 d . .
C8 C 0.0864(2) 0.3945(3) 1.1672(4) 0.0308(10) Uani 1 1 d . .
H8 H 0.111801 0.415863 1.231895 0.037 Uiso 1 1 calc R U
C9 C 0.0279(2) 0.4252(3) 1.1426(4) 0.0374(11) Uani 1 1 d . .
H9 H 0.012588 0.467758 1.190088 0.045 Uiso 1 1 calc R U
C10 C -0.0099(2) 0.3941(3) 1.0471(5) 0.0387(12) Uani 1 1 d . .
H10 H -0.050966 0.415482 1.031214 0.046 Uiso 1 1 calc R U
C11 C 0.0111(2) 0.3338(3) 0.9769(4) 0.0345(11) Uani 1 1 d . .
H11 H -0.015200 0.313893 0.912487 0.041 Uiso 1 1 calc R U
C12 C 0.07242(19) 0.3003(2) 0.9993(4) 0.0247(9) Uani 1 1 d . .
C13 C 0.09743(19) 0.2392(2) 0.9276(3) 0.0236(8) Uani 1 1 d . .
H13 H 0.072548 0.218639 0.861720 0.028 Uiso 1 1 calc R U
C14 C 0.15650(18) 0.2093(2) 0.9510(3) 0.0198(8) Uani 1 1 d . .
H14 H 0.172834 0.169443 0.900202 0.024 Uiso 1 1 calc R U
C15 C 0.40128(17) 0.1525(2) 0.6385(3) 0.0163(7) Uani 1 1 d . .
H15A H 0.426562 0.196924 0.607789 0.020 Uiso 1 1 calc R U
H15B H 0.356768 0.166250 0.625080 0.020 Uiso 1 1 calc R U
H15C H 0.409838 0.100742 0.598154 0.020 Uiso 1 1 calc R U
C16 C 0.41763(17) 0.1427(2) 0.7680(3) 0.0132(7) Uani 1 1 d . .
C17 C 0.48007(16) 0.12510(19) 0.8094(3) 0.0112(7) Uani 1 1 d . .
C18 C 0.49878(16) 0.1103(2) 0.9292(3) 0.0125(7) Uani 1 1 d . .
C19 C 0.56636(16) 0.0928(2) 0.9652(3) 0.0156(7) Uani 1 1 d . .
H19A H 0.569801 0.068975 1.044424 0.019 Uiso 1 1 calc R U
H19B H 0.590332 0.144349 0.964979 0.019 Uiso 1 1 calc R U
H19C H 0.583035 0.053716 0.909773 0.019 Uiso 1 1 calc R U
C20 C 0.53798(17) 0.2794(2) 0.7627(3) 0.0170(7) Uani 1 1 d . .
H20A H 0.495536 0.296180 0.734671 0.020 Uiso 1 1 calc R U
H20B H 0.567386 0.324084 0.748574 0.020 Uiso 1 1 calc R U
H20C H 0.539196 0.267650 0.847176 0.020 Uiso 1 1 calc R U
C21 C 0.55609(16) 0.2034(2) 0.6981(3) 0.0137(7) Uani 1 1 d . .
C22 C 0.52859(16) 0.1266(2) 0.7209(3) 0.0117(7) Uani 1 1 d . .
C23 C 0.54074(16) 0.0531(2) 0.6595(3) 0.0127(7) Uani 1 1 d . .
C24 C 0.50659(17) -0.0250(2) 0.6877(3) 0.0161(7) Uani 1 1 d . .
H24A H 0.461335 -0.015593 0.676744 0.019 Uiso 1 1 calc R U
H24B H 0.517740 -0.040745 0.769555 0.019 Uiso 1 1 calc R U
H24C H 0.518488 -0.069334 0.635316 0.019 Uiso 1 1 calc R U
C25 C 0.70457(17) 0.2255(2) 0.3610(3) 0.0196(8) Uani 1 1 d . .
C26 C 0.71780(18) 0.1531(2) 0.3013(3) 0.0229(8) Uani 1 1 d . .
H26 H 0.743377 0.158462 0.236994 0.027 Uiso 1 1 calc R U
C27 C 0.69722(19) 0.0731(3) 0.3264(4) 0.0259(9) Uani 1 1 d . .
C28 C 0.7207(2) 0.0029(3) 0.2560(5) 0.0442(14) Uani 1 1 d . .
H28A H 0.687464 -0.015408 0.198319 0.053 Uiso 1 1 calc R U
H28B H 0.733128 -0.042975 0.308632 0.053 Uiso 1 1 calc R U
H28C H 0.756938 0.021265 0.214967 0.053 Uiso 1 1 calc R U
C29 C 0.73116(17) 0.3065(2) 0.3266(3) 0.0195(8) Uani 1 1 d . .
C30 C 0.75318(17) 0.3194(3) 0.2180(3) 0.0227(8) Uani 1 1 d . .
H30 H 0.750321 0.276009 0.161726 0.027 Uiso 1 1 calc R U
C31 C 0.78000(18) 0.3954(3) 0.1879(3) 0.0248(9) Uani 1 1 d . .
C32 C 0.8031(2) 0.4092(3) 0.0762(4) 0.0332(10) Uani 1 1 d . .
H32 H 0.800020 0.366945 0.018335 0.040 Uiso 1 1 calc R U
C33 C 0.8300(2) 0.4834(3) 0.0515(4) 0.0395(12) Uani 1 1 d . .
H33 H 0.844435 0.492847 -0.024226 0.047 Uiso 1 1 calc R U
C34 C 0.8364(2) 0.5456(3) 0.1372(5) 0.0401(12) Uani 1 1 d . .
H34 H 0.856096 0.596171 0.119589 0.048 Uiso 1 1 calc R U
C35 C 0.8146(2) 0.5343(3) 0.2450(4) 0.0332(10) Uani 1 1 d . .
H35 H 0.819735 0.576788 0.302397 0.040 Uiso 1 1 calc R U
C36 C 0.78457(18) 0.4600(2) 0.2725(4) 0.0254(9) Uani 1 1 d . .
C37 C 0.75862(19) 0.4469(3) 0.3826(4) 0.0265(9) Uani 1 1 d . .
H37 H 0.759410 0.490300 0.438735 0.032 Uiso 1 1 calc R U
C38 C 0.73258(18) 0.3725(2) 0.4084(3) 0.0225(8) Uani 1 1 d . .
H38 H 0.715237 0.364995 0.482085 0.027 Uiso 1 1 calc R U
C39 C 0.9038(2) 0.3915(3) 0.5060(4) 0.0395(11) Uani 1 1 d . .
H39 H 0.859591 0.372869 0.488161 0.047 Uiso 1 1 calc R U
C40 C 0.9320(2) 0.3401(3) 0.6065(4) 0.0432(12) Uani 1 1 d . .
H40 H 0.934069 0.281617 0.578734 0.052 Uiso 1 1 calc R U

loop_
_atom_site_aniso_label
_atom_site_aniso_U_11
_atom_site_aniso_U_22
_atom_site_aniso_U_33
_atom_site_aniso_U_23
_atom_site_aniso_U_13
_atom_site_aniso_U_12
Pd1 0.01501(14) 0.01421(13) 0.00777(12) 0.00023(10) 0.00158(9) -0.00010(11)
Pd2 0.01519(14) 0.01215(13) 0.01576(13) -0.00031(10) 0.00553(10) -0.00154(11)
Cl1 0.0520(8) 0.0349(7) 0.0431(7) -0.0065(5) 0.0055(6) 0.0009(6)
Cl2 0.0489(8) 0.0556(8) 0.0365(6) -0.0074(5) 0.0048(5) 0.0127(6)
Cl3 0.0313(6) 0.0596(8) 0.0412(6) -0.0018(6) 0.0067(5) 0.0058(6)
Cl4 0.0356(7) 0.0809(11) 0.0534(8) 0.0204(7) 0.0126(6) 0.0010(7)
O1 0.0176(13) 0.0202(13) 0.0125(12) 0.0001(10) 0.0035(10) 0.0017(11)
O2 0.0233(14) 0.0246(14) 0.0097(11) 0.0020(10) 0.0014(10) 0.0039(11)
O3 0.0156(12) 0.0193(13) 0.0089(11) -0.0008(9) 0.0010(9) 0.0003(10)
O4 0.0174(13) 0.0168(12) 0.0094(11) 0.0005(9) 0.0010(9) 0.0016(10)
O5 0.0192(13) 0.0109(12) 0.0192(13) 0.0006(9) 0.0073(10) -0.0001(10)
O6 0.0183(13) 0.0091(12) 0.0171(12) 0.0009(9) 0.0057(10) 0.0000(10)
O7 0.0199(14) 0.0171(13) 0.0210(13) 0.0011(10) 0.0074(11) -0.0036(11)
O8 0.0236(15) 0.0207(14) 0.0276(15) -0.0071(11) 0.0130(12) -0.0033(11)
C1 0.0173(18) 0.0098(17) 0.0185(17) 0.0007(13) 0.0033(14) -0.0014(14)
C2 0.023(2) 0.0184(19) 0.0146(17) -0.0009(14) 0.0061(15) 0.0015(15)
C3 0.025(2) 0.0162(19) 0.0120(16) 0.0007(13) 0.0022(14) -0.0010(15)
C4 0.031(2) 0.028(2) 0.0122(16) 0.0015(15) 0.0042(15) 0.0060(18)
C5 0.021(2) 0.0155(18) 0.0152(17) 0.0043(13) 0.0054(14) -0.0003(15)
C6 0.024(2) 0.0208(19) 0.0150(17) 0.0025(14) 0.0058(15) 0.0023(16)
C7 0.029(2) 0.023(2) 0.0168(18) 0.0085(15) 0.0104(16) 0.0001(17)
C8 0.042(3) 0.026(2) 0.027(2) 0.0077(17) 0.0143(19) 0.009(2)
C9 0.047(3) 0.027(2) 0.041(3) 0.010(2) 0.021(2) 0.014(2)
C10 0.029(2) 0.034(3) 0.056(3) 0.021(2) 0.019(2) 0.016(2)
C11 0.025(2) 0.036(3) 0.043(3) 0.015(2) 0.006(2) 0.0056(19)
C12 0.020(2) 0.021(2) 0.033(2) 0.0130(17) 0.0076(17) -0.0020(16)
C13 0.019(2) 0.028(2) 0.023(2) 0.0019(16) -0.0012(16) -0.0039(17)
C14 0.021(2) 0.0178(19) 0.0211(19) -0.0006(14) 0.0076(15) -0.0016(15)
C15 0.0193(18) 0.0187(19) 0.0110(15) 0.0008(13) 0.0006(13) 0.0011(15)
C16 0.0206(18) 0.0076(15) 0.0114(15) 0.0013(12) 0.0001(13) -0.0012(14)
C17 0.0167(17) 0.0072(17) 0.0097(15) -0.0002(11) 0.0015(12) -0.0009(13)
C18 0.0168(17) 0.0077(15) 0.0130(16) 0.0001(12) 0.0003(13) -0.0013(13)
C19 0.0144(18) 0.0175(19) 0.0144(17) 0.0024(13) -0.0009(14) 0.0016(14)
C20 0.021(2) 0.0109(17) 0.0196(18) -0.0009(13) 0.0049(15) 0.0003(14)
C21 0.0149(18) 0.0135(17) 0.0123(16) -0.0003(13) -0.0007(13) 0.0016(14)
C22 0.0141(17) 0.0109(17) 0.0101(15) 0.0014(12) 0.0012(13) -0.0002(13)
C23 0.0133(17) 0.0147(17) 0.0098(15) 0.0030(12) -0.0013(13) -0.0015(13)
C24 0.0191(19) 0.0116(17) 0.0179(17) -0.0002(13) 0.0044(14) -0.0025(14)
C25 0.0131(18) 0.026(2) 0.0195(18) 0.0023(15) -0.0002(14) -0.0052(15)
C26 0.0182(19) 0.028(2) 0.0242(19) -0.0024(16) 0.0125(15) -0.0078(17)
C27 0.021(2) 0.028(2) 0.030(2) -0.0093(17) 0.0102(17) -0.0050(17)
C28 0.047(3) 0.031(3) 0.060(3) -0.024(2) 0.037(3) -0.014(2)
C29 0.0110(18) 0.023(2) 0.0245(19) 0.0033(15) 0.0034(15) -0.0016(15)
C30 0.0152(19) 0.031(2) 0.0224(19) 0.0025(16) 0.0032(15) -0.0029(16)
C31 0.0157(19) 0.033(2) 0.026(2) 0.0148(17) 0.0043(16) -0.0007(17)
C32 0.022(2) 0.047(3) 0.032(2) 0.014(2) 0.0076(18) -0.001(2)
C33 0.028(2) 0.049(3) 0.044(3) 0.028(2) 0.017(2) 0.003(2)
C34 0.031(3) 0.028(3) 0.063(3) 0.026(2) 0.021(2) 0.007(2)
C35 0.029(2) 0.022(2) 0.050(3) 0.0107(19) 0.015(2) 0.0044(18)
C36 0.016(2) 0.023(2) 0.038(2) 0.0099(17) 0.0078(17) 0.0053(16)
C37 0.025(2) 0.021(2) 0.035(2) 0.0018(17) 0.0079(18) 0.0000(17)
C38 0.0196(19) 0.022(2) 0.027(2) 0.0024(15) 0.0079(15) 0.0008(16)
C39 0.038(3) 0.038(3) 0.044(3) 0.000(2) 0.011(2) 0.004(2)
C40 0.036(3) 0.048(3) 0.045(3) -0.007(2) 0.004(2) 0.003(2)

loop_
_atom_type_symbol
_atom_type_description
_atom_type_scat_dispersion_real
_atom_type_scat_dispersion_imag
_atom_type_scat_source
C C 0.0033 0.0016 'International Tables Vol C Tables 4.2.6.8 and 6.1.1.4'
H H 0.0000 0.0000 'International Tables Vol C Tables 4.2.6.8 and 6.1.1.4'
O O 0.0106 0.0060 'International Tables Vol C Tables 4.2.6.8 and 6.1.1.4'
Pd Pd -0.9988 1.0072 'International Tables Vol C Tables 4.2.6.8 and 6.1.1.4'
Cl Cl 0.1484 0.1585 'International Tables Vol C Tables 4.2.6.8 and 6.1.1.4'

loop_
_geom_angle_atom_site_label_1
_geom_angle_atom_site_label_2
_geom_angle_atom_site_label_3
_geom_angle
O3 Pd1 O4 93.62(10)
O3 Pd1 O2 179.57(11)
O4 Pd1 O2 86.05(10)
O3 Pd1 O1 85.82(10)
O4 Pd1 O1 177.78(10)
O2 Pd1 O1 94.52(10)
O5 Pd2 O6 94.10(10)
O5 Pd2 O7 83.89(10)
O6 Pd2 O7 177.09(10)
O5 Pd2 O8 178.49(10)
O6 Pd2 O8 87.40(10)
O7 Pd2 O8 94.60(10)
C1 O1 Pd1 121.5(2)
C3 O2 Pd1 123.0(2)
C16 O3 Pd1 124.5(2)
C18 O4 Pd1 124.6(2)
C21 O5 Pd2 124.6(2)
C23 O6 Pd2 123.7(2)
C25 O7 Pd2 124.0(2)
C27 O8 Pd2 122.3(3)
O1 C1 C2 126.4(3)
O1 C1 C5 115.1(3)
C2 C1 C5 118.4(3)
C3 C2 C1 126.6(3)
C3 C2 H2 116.7
C1 C2 H2 116.7
O2 C3 C2 126.3(3)
O2 C3 C4 114.9(3)
C2 C3 C4 118.9(3)
C3 C4 H4A 109.5
C3 C4 H4B 109.5
H4A C4 H4B 109.5
C3 C4 H4C 109.5
H4A C4 H4C 109.5
H4B C4 H4C 109.5
C6 C5 C14 119.6(4)
C6 C5 C1 121.4(3)
C14 C5 C1 119.0(3)
C5 C6 C7 121.2(4)
C5 C6 H6 119.4
C7 C6 H6 119.4
C12 C7 C6 118.7(4)
C12 C7 C8 119.7(4)
C6 C7 C8 121.6(4)
C9 C8 C7 120.5(5)
C9 C8 H8 119.8
C7 C8 H8 119.8
C8 C9 C10 120.1(4)
C8 C9 H9 119.9
C10 C9 H9 119.9
C11 C10 C9 121.1(4)
C11 C10 H10 119.4
C9 C10 H10 119.4
C10 C11 C12 120.5(5)
C10 C11 H11 119.7
C12 C11 H11 119.7
C13 C12 C7 119.0(4)
C13 C12 C11 123.0(4)
C7 C12 C11 118.0(4)
C14 C13 C12 121.4(4)
C14 C13 H13 119.3
C12 C13 H13 119.3
C13 C14 C5 120.0(4)
C13 C14 H14 120.0
C5 C14 H14 120.0
C16 C15 H15A 109.5
C16 C15 H15B 109.5
H15A C15 H15B 109.5
C16 C15 H15C 109.5
H15A C15 H15C 109.5
H15B C15 H15C 109.5
O3 C16 C17 127.0(3)
O3 C16 C15 113.2(3)
C17 C16 C15 119.8(3)
C16 C17 C18 123.4(3)
C16 C17 C22 117.2(3)
C18 C17 C22 119.3(3)
O4 C18 C17 126.5(3)
O4 C18 C19 113.8(3)
C17 C18 C19 119.7(3)
C18 C19 H19A 109.5
C18 C19 H19B 109.5
H19A C19 H19B 109.5
C18 C19 H19C 109.5
H19A C19 H19C 109.5
H19B C19 H19C 109.5
C21 C20 H20A 109.5
C21 C20 H20B 109.5
H20A C20 H20B 109.5
C21 C20 H20C 109.5
H20A C20 H20C 109.5
H20B C20 H20C 109.5
O5 C21 C22 126.5(3)
O5 C21 C20 113.0(3)
C22 C21 C20 120.6(3)
C21 C22 C23 123.9(3)
C21 C22 C17 117.2(3)
C23 C22 C17 118.7(3)
O6 C23 C22 127.1(3)
O6 C23 C24 113.5(3)
C22 C23 C24 119.4(3)
C23 C24 H24A 109.5
C23 C24 H24B 109.5
H24A C24 H24B 109.5
C23 C24 H24C 109.5
H24A C24 H24C 109.5
H24B C24 H24C 109.5
O7 C25 C26 125.2(3)
O7 C25 C29 113.7(3)
C26 C25 C29 121.0(3)
C25 C26 C27 126.7(3)
C25 C26 H26 116.6
C27 C26 H26 116.6
O8 C27 C26 126.9(4)
O8 C27 C28 115.2(4)
C26 C27 C28 117.9(4)
C27 C28 H28A 109.5
C27 C28 H28B 109.5
H28A C28 H28B 109.5
C27 C28 H28C 109.5
H28A C28 H28C 109.5
H28B C28 H28C 109.5
C30 C29 C38 119.2(4)
C30 C29 C25 122.1(4)
C38 C29 C25 118.7(3)
C29 C30 C31 121.6(4)
C29 C30 H30 119.2
C31 C30 H30 119.2
C30 C31 C32 122.1(4)
C30 C31 C36 119.1(4)
C32 C31 C36 118.9(4)
C33 C32 C31 120.1(5)
C33 C32 H32 119.9
C31 C32 H32 119.9
C32 C33 C34 120.5(4)
C32 C33 H33 119.8
C34 C33 H33 119.8
C35 C34 C33 120.8(4)
C35 C34 H34 119.6
C33 C34 H34 119.6
C34 C35 C36 120.5(5)
C34 C35 H35 119.8
C36 C35 H35 119.8
C35 C36 C31 119.1(4)
C35 C36 C37 122.4(4)
C31 C36 C37 118.4(4)
C38 C37 C36 120.8(4)
C38 C37 H37 119.6
C36 C37 H37 119.6
C37 C38 C29 120.8(4)
C37 C38 H38 119.6
C29 C38 H38 119.6
C40 C39 Cl2 110.8(3)
C40 C39 Cl1 111.9(4)
Cl2 C39 Cl1 110.0(3)
C40 C39 H39 108.0
Cl2 C39 H39 108.0
Cl1 C39 H39 108.0
C39 C40 Cl4 109.0(3)
C39 C40 Cl3 113.2(4)
Cl4 C40 Cl3 110.8(3)
C39 C40 H40 107.9
Cl4 C40 H40 107.9
Cl3 C40 H40 107.9

loop_
_geom_bond_atom_site_label_1
_geom_bond_atom_site_label_2
_geom_bond_distance
Pd1 O3 1.963(2)
Pd1 O4 1.973(2)
Pd1 O2 1.982(2)
Pd1 O1 1.992(2)
Pd2 O5 1.963(2)
Pd2 O6 1.973(2)
Pd2 O7 1.977(2)
Pd2 O8 1.999(3)
Cl1 C39 1.780(5)
Cl2 C39 1.765(5)
Cl3 C40 1.774(5)
Cl4 C40 1.772(5)
O1 C1 1.288(4)
O2 C3 1.271(4)
O3 C16 1.278(4)
O4 C18 1.278(4)
O5 C21 1.282(4)
O6 C23 1.280(4)
O7 C25 1.284(4)
O8 C27 1.274(5)
C1 C2 1.392(5)
C1 C5 1.487(5)
C2 C3 1.390(5)
C2 H2 0.9500
C3 C4 1.499(5)
C4 H4A 0.9800
C4 H4B 0.9800
C4 H4C 0.9800
C5 C6 1.373(5)
C5 C14 1.417(5)
C6 C7 1.418(5)
C6 H6 0.9500
C7 C12 1.414(6)
C7 C8 1.418(6)
C8 C9 1.357(6)
C8 H8 0.9500
C9 C10 1.404(7)
C9 H9 0.9500
C10 C11 1.359(7)
C10 H10 0.9500
C11 C12 1.426(6)
C11 H11 0.9500
C12 C13 1.413(6)
C13 C14 1.363(5)
C13 H13 0.9500
C14 H14 0.9500
C15 C16 1.501(4)
C15 H15A 0.9800
C15 H15B 0.9800
C15 H15C 0.9800
C16 C17 1.414(5)
C17 C18 1.417(4)
C17 C22 1.499(4)
C18 C19 1.502(5)
C19 H19A 0.9800
C19 H19B 0.9800
C19 H19C 0.9800
C20 C21 1.500(5)
C20 H20A 0.9800
C20 H20B 0.9800
C20 H20C 0.9800
C21 C22 1.408(5)
C22 C23 1.415(5)
C23 C24 1.506(5)
C24 H24A 0.9800
C24 H24B 0.9800
C24 H24C 0.9800
C25 C26 1.395(5)
C25 C29 1.495(5)
C26 C27 1.405(6)
C26 H26 0.9500
C27 C28 1.499(5)
C28 H28A 0.9800
C28 H28B 0.9800
C28 H28C 0.9800
C29 C30 1.372(5)
C29 C38 1.417(5)
C30 C31 1.412(5)
C30 H30 0.9500
C31 C32 1.417(5)
C31 C36 1.422(6)
C32 C33 1.370(6)
C32 H32 0.9500
C33 C34 1.403(7)
C33 H33 0.9500
C34 C35 1.358(6)
C34 H34 0.9500
C35 C36 1.411(6)
C35 H35 0.9500
C36 C37 1.424(6)
C37 C38 1.369(5)
C37 H37 0.9500
C38 H38 0.9500
C39 C40 1.508(7)
C39 H39 1.0000
C40 H40 1.0000

loop_
_geom_torsion_atom_site_label_1
_geom_torsion_atom_site_label_2
_geom_torsion_atom_site_label_3
_geom_torsion_atom_site_label_4
_geom_torsion
Pd1 O1 C1 C2 -10.9(5)
Pd1 O1 C1 C5 171.4(2)
O1 C1 C2 C3 -1.6(6)
C5 C1 C2 C3 176.1(3)
Pd1 O2 C3 C2 0.3(5)
Pd1 O2 C3 C4 179.8(2)
C1 C2 C3 O2 7.8(6)
C1 C2 C3 C4 -171.7(4)
O1 C1 C5 C6 -148.8(3)
C2 C1 C5 C6 33.3(5)
O1 C1 C5 C14 31.2(5)
C2 C1 C5 C14 -146.7(3)
C14 C5 C6 C7 1.6(5)
C1 C5 C6 C7 -178.4(3)
C5 C6 C7 C12 0.6(5)
C5 C6 C7 C8 -178.4(4)
C12 C7 C8 C9 1.2(6)
C6 C7 C8 C9 -179.8(4)
C7 C8 C9 C10 0.0(6)
C8 C9 C10 C11 -0.8(7)
C9 C10 C11 C12 0.4(7)
C6 C7 C12 C13 -1.5(5)
C8 C7 C12 C13 177.5(4)
C6 C7 C12 C11 179.4(3)
C8 C7 C12 C11 -1.6(5)
C10 C11 C12 C13 -178.3(4)
C10 C11 C12 C7 0.8(6)
C7 C12 C13 C14 0.2(6)
C11 C12 C13 C14 179.3(4)
C12 C13 C14 C5 2.0(6)
C6 C5 C14 C13 -2.9(5)
C1 C5 C14 C13 177.1(3)
Pd1 O3 C16 C17 0.5(5)
Pd1 O3 C16 C15 179.6(2)
O3 C16 C17 C18 2.8(6)
C15 C16 C17 C18 -176.2(3)
O3 C16 C17 C22 -174.2(3)
C15 C16 C17 C22 6.8(5)
Pd1 O4 C18 C17 -5.9(5)
Pd1 O4 C18 C19 173.8(2)
C16 C17 C18 O4 0.2(5)
C22 C17 C18 O4 177.1(3)
C16 C17 C18 C19 -179.4(3)
C22 C17 C18 C19 -2.5(5)
Pd2 O5 C21 C22 1.1(5)
Pd2 O5 C21 C20 -176.8(2)
O5 C21 C22 C23 -1.2(6)
C20 C21 C22 C23 176.6(3)
O5 C21 C22 C17 -176.4(3)
C20 C21 C22 C17 1.4(5)
C16 C17 C22 C21 86.3(4)
C18 C17 C22 C21 -90.8(4)
C16 C17 C22 C23 -89.2(4)
C18 C17 C22 C23 93.7(4)
Pd2 O6 C23 C22 -3.8(5)
Pd2 O6 C23 C24 176.3(2)
C21 C22 C23 O6 2.7(6)
C17 C22 C23 O6 177.9(3)
C21 C22 C23 C24 -177.4(3)
C17 C22 C23 C24 -2.3(5)
Pd2 O7 C25 C26 -5.6(5)
Pd2 O7 C25 C29 177.3(2)
O7 C25 C26 C27 1.4(7)
C29 C25 C26 C27 178.3(4)
Pd2 O8 C27 C26 -2.5(6)
Pd2 O8 C27 C28 176.5(3)
C25 C26 C27 O8 3.2(7)
C25 C26 C27 C28 -175.8(4)
O7 C25 C29 C30 -162.9(3)
C26 C25 C29 C30 19.8(6)
O7 C25 C29 C38 15.9(5)
C26 C25 C29 C38 -161.3(4)
C38 C29 C30 C31 3.1(6)
C25 C29 C30 C31 -178.0(4)
C29 C30 C31 C32 179.7(4)
C29 C30 C31 C36 0.4(6)
C30 C31 C32 C33 -178.6(4)
C36 C31 C32 C33 0.7(6)
C31 C32 C33 C34 1.7(7)
C32 C33 C34 C35 -1.7(7)
C33 C34 C35 C36 -0.7(7)
C34 C35 C36 C31 3.1(6)
C34 C35 C36 C37 -177.2(4)
C30 C31 C36 C35 176.3(4)
C32 C31 C36 C35 -3.0(6)
C30 C31 C36 C37 -3.5(6)
C32 C31 C36 C37 177.2(4)
C35 C36 C37 C38 -176.7(4)
C31 C36 C37 C38 3.1(6)
C36 C37 C38 C29 0.4(6)
C30 C29 C38 C37 -3.6(6)
C25 C29 C38 C37 177.5(4)
Cl2 C39 C40 Cl4 -170.0(3)
Cl1 C39 C40 Cl4 66.8(4)
Cl2 C39 C40 Cl3 66.2(4)
Cl1 C39 C40 Cl3 -57.0(4)
